data_1506837
loop_
_publ_author_name
'Vishweshwar, Peddy'
'Jagadeesh Babu, N.'
'Nangia, Ashwini'
'Mason, Sax A.'
'Puschmann, Horst'
'Mondal, Raju'
'Howard, Judith A. K.'

_publ_section_title
;
 Variable Temperature Neutron Diffraction Analysis of a Very Short
 O&#x2212;H&#x00B7;&#x00B7;&#x00B7;O Hydrogen Bond in
 2,3,5,6-Pyrazinetetracarboxylic Acid Dihydrate:&#x00A0; Synthon-Assisted
 Short Oacid&#x2212;H&#x00B7;&#x00B7;&#x00B7;OwaterHydrogen Bonds in a
 Multicenter Array
;
_journal_issue 43
_journal_name_full 'The Journal of Physical Chemistry A'
_journal_page_first 9406
_journal_paper_doi 10.1021/jp0476848
_journal_volume 108
_journal_year 2004
_chemical_formula_moiety C6H4N2O4.2H2O
_chemical_formula_sum 'C6 H8 N2 O6'
_chemical_formula_weight 204.14
_chemical_melting_point 468
_chemical_name_common '2,3-Pyrazine dicarboxylic acid dihydrate'
_chemical_name_systematic
; 
 2,3-Pyrazine dicarboxylic acid dihydrate
;
_space_group_IT_number 15
_symmetry_cell_setting monoclinic
_symmetry_space_group_name_Hall '-C 2yc'
_symmetry_space_group_name_H-M 'C 1 2/c 1'
_atom_sites_solution_hydrogens geom
_atom_sites_solution_primary direct
_atom_sites_solution_secondary difmap
_audit_creation_method SHELXL-97
_cell_angle_alpha 90.00
_cell_angle_beta 99.0360(10)
_cell_angle_gamma 90.00
_cell_formula_units_Z 4
_cell_length_a 5.3470(2)
_cell_length_b 13.0286(4)
_cell_length_c 11.7443(4)
_cell_measurement_reflns_used 3641
_cell_measurement_temperature 123(2)
_cell_measurement_theta_max 27.494
_cell_measurement_theta_min 3.127
_cell_volume 808.00(5)
_computing_cell_refinement 'Bruker SMART'
_computing_data_collection 'Bruker SMART'
_computing_data_reduction 'Bruker SHELXTL'
_computing_molecular_graphics 'Bruker SHELXTL'
_computing_publication_material 'Bruker SHELXTL'
_computing_structure_refinement 'SHELXL-97 (Sheldrick, 1997)'
_computing_structure_solution 'SHELXS-97 (Sheldrick, 1990)'
_diffrn_ambient_temperature 123(2)
_diffrn_detector_area_resol_mean 8
_diffrn_measured_fraction_theta_full 0.999
_diffrn_measured_fraction_theta_max 0.999
_diffrn_measurement_device_type 'smart 6K CCD area detector'
_diffrn_measurement_method 'omega scans'
_diffrn_radiation_monochromator graphite
_diffrn_radiation_source 'fine-focus sealed tube'
_diffrn_radiation_type MoK\a
_diffrn_radiation_wavelength 0.71073
_diffrn_reflns_av_R_equivalents 0.0189
_diffrn_reflns_av_sigmaI/netI 0.0112
_diffrn_reflns_limit_h_max 6
_diffrn_reflns_limit_h_min -6
_diffrn_reflns_limit_k_max 16
_diffrn_reflns_limit_k_min -16
_diffrn_reflns_limit_l_max 15
_diffrn_reflns_limit_l_min -15
_diffrn_reflns_number 5412
_diffrn_reflns_theta_full 27.49
_diffrn_reflns_theta_max 27.49
_diffrn_reflns_theta_min 3.13
_diffrn_standards_decay_% 0
_exptl_absorpt_coefficient_mu 0.153
_exptl_absorpt_correction_T_max 1.0000
_exptl_absorpt_correction_T_min 0.928335
_exptl_absorpt_correction_type multi-scan
_exptl_absorpt_process_details 'SADABS v.2.03 (Bruker, 2001), R(int)=0.0233 before correction'
_exptl_crystal_colour Colourless
_exptl_crystal_density_diffrn 1.678
_exptl_crystal_density_meas ?
_exptl_crystal_density_method 'not measured'
_exptl_crystal_description Plate
_exptl_crystal_F_000 424
_exptl_crystal_size_max 0.24
_exptl_crystal_size_mid 0.16
_exptl_crystal_size_min 0.08
_refine_diff_density_max 0.266
_refine_diff_density_min -0.287
_refine_diff_density_rms 0.073
_refine_ls_extinction_method none
_refine_ls_goodness_of_fit_ref 1.049
_refine_ls_hydrogen_treatment refall
_refine_ls_matrix_type full
_refine_ls_number_parameters 80
_refine_ls_number_reflns 927
_refine_ls_number_restraints 0
_refine_ls_restrained_S_all 1.049
_refine_ls_R_factor_all 0.0320
_refine_ls_R_factor_gt 0.0295
_refine_ls_shift/su_max 0.000
_refine_ls_shift/su_mean 0.000
_refine_ls_structure_factor_coef Fsqd
_refine_ls_weighting_details 'calc w=1/[\s^2^(Fo^2^)+(0.0536P)^2^+0.5294P] where P=(Fo^2^+2Fc^2^)/3'
_refine_ls_weighting_scheme calc
_refine_ls_wR_factor_gt 0.0838
_refine_ls_wR_factor_ref 0.0871
_reflns_number_gt 853
_reflns_number_total 927
_reflns_threshold_expression I>2\s(I)
_cod_data_source_file jp0476848si20040528_030713.cif
_cod_data_source_block 03rmd141
_cod_depositor_comments
;
The following automatic conversions were performed:

'_symmetry_cell_setting' value 'Monoclinic' changed to 'monoclinic'
according to /home/saulius/struct/CIF-dictionaries/cif_core.dic
dictionary named 'cif_core.dic' version 2.4.1 from 2010-06-29.

Automatic conversion script
Id: cif_fix_values 1715 2011-07-08 13:25:40Z adriana 

The following automatic conversions were performed:

'_exptl_crystal_density_meas' value 'not measured' was changed to '?'
- the value is perceived as not measured.

Automatic conversion script
Id: cif_fix_values 3008 2015-01-20 13:52:24Z robertas 
;
_cod_original_sg_symbol_H-M 'C 2/c'
_cod_original_formula_sum C6H8N2O6
_cod_database_code 1506837

loop_
_symmetry_equiv_pos_as_xyz
'x, y, z'
'-x, y, -z+1/2'
'x+1/2, y+1/2, z'
'-x+1/2, y+1/2, -z+1/2'
'-x, -y, -z'
'x, -y, z-1/2'
'-x+1/2, -y+1/2, -z'
'x+1/2, -y+1/2, z-1/2'

loop_
_atom_site_label
_atom_site_type_symbol
_atom_site_fract_x
_atom_site_fract_y
_atom_site_fract_z
_atom_site_U_iso_or_equiv
_atom_site_adp_type
_atom_site_occupancy
_atom_site_symmetry_multiplicity
_atom_site_calc_flag
O3 O 0.05791(15) 0.17309(6) 0.54141(7) 0.0203(2) Uani 1 1 d
O2 O 0.12913(15) 0.04318(6) 0.38714(7) 0.0223(2) Uani 1 1 d
O1 O 0.50078(16) 0.11961(6) 0.37699(7) 0.0230(2) Uani 1 1 d
N1 N 0.32566(16) -0.13294(6) 0.32572(7) 0.0157(2) Uani 1 1 d
C3 C 0.40760(19) -0.22024(8) 0.28563(8) 0.0164(2) Uani 1 1 d
C1 C 0.41799(18) -0.04486(7) 0.29096(8) 0.0147(2) Uani 1 1 d
C5 C 0.3524(2) 0.04944(7) 0.35468(8) 0.0159(2) Uani 1 1 d
H3 H 0.340(2) -0.2839(10) 0.3095(11) 0.013(3) Uiso 1 1 d
H3B H 0.055(3) 0.2378(15) 0.5471(15) 0.041(5) Uiso 1 1 d
H3A H -0.059(4) 0.1499(14) 0.5800(17) 0.039(4) Uiso 1 1 d
H2 H 0.112(4) 0.0979(17) 0.439(2) 0.063(6) Uiso 1 1 d

loop_
_atom_site_aniso_label
_atom_site_aniso_U_11
_atom_site_aniso_U_22
_atom_site_aniso_U_33
_atom_site_aniso_U_23
_atom_site_aniso_U_13
_atom_site_aniso_U_12
O3 0.0238(4) 0.0168(4) 0.0231(4) -0.0043(3) 0.0126(3) -0.0037(3)
O2 0.0219(4) 0.0195(4) 0.0285(4) -0.0074(3) 0.0135(3) -0.0025(3)
O1 0.0255(4) 0.0173(4) 0.0290(4) -0.0060(3) 0.0128(3) -0.0054(3)
N1 0.0170(4) 0.0146(4) 0.0160(4) -0.0002(3) 0.0043(3) -0.0006(3)
C3 0.0193(5) 0.0134(5) 0.0169(5) 0.0010(3) 0.0040(4) -0.0010(3)
C1 0.0151(5) 0.0141(5) 0.0153(5) -0.0004(3) 0.0038(4) 0.0003(3)
C5 0.0193(5) 0.0147(5) 0.0148(5) 0.0013(3) 0.0062(4) 0.0010(3)

loop_
_atom_type_symbol
_atom_type_description
_atom_type_scat_dispersion_real
_atom_type_scat_dispersion_imag
_atom_type_scat_source
C C 0.0033 0.0016 'International Tables Vol C Tables 4.2.6.8 and 6.1.1.4'
H H 0.0000 0.0000 'International Tables Vol C Tables 4.2.6.8 and 6.1.1.4'
N N 0.0061 0.0033 'International Tables Vol C Tables 4.2.6.8 and 6.1.1.4'
O O 0.0106 0.0060 'International Tables Vol C Tables 4.2.6.8 and 6.1.1.4'

loop_
_geom_angle_atom_site_label_1
_geom_angle_atom_site_label_2
_geom_angle_atom_site_label_3
_geom_angle
_geom_angle_site_symmetry_1
_geom_angle_site_symmetry_3
H3B O3 H3A 106.2(16) . .
C5 O2 H2 108.7(13) . .
C3 N1 C1 117.85(9) . .
N1 C3 C3 121.13(6) . 2_655
N1 C3 H3 118.3(7) . .
C3 C3 H3 120.6(7) 2_655 .
N1 C1 C1 120.70(5) . 2_655
N1 C1 C5 114.93(8) . .
C1 C1 C5 124.10(6) 2_655 .
O1 C5 O2 125.38(9) . .
O1 C5 C1 121.77(9) . .
O2 C5 C1 112.75(9) . .

loop_
_geom_bond_atom_site_label_1
_geom_bond_atom_site_label_2
_geom_bond_distance
_geom_bond_site_symmetry_2
O3 H3B 0.85(2) .
O3 H3A 0.88(2) .
O2 C5 1.3116(13) .
O2 H2 0.95(2) .
O1 C5 1.2118(13) .
N1 C3 1.3313(13) .
N1 C1 1.3382(13) .
C3 C3 1.392(2) 2_655
C3 H3 0.963(13) .
C1 C1 1.4000(19) 2_655
C1 C5 1.5082(13) .
